data_2007304
loop_
_publ_author_name
'Kandasamy Chinnakali'
'Hoong-Kun Fun'
'Ibrahim Abdul Razak'
'Periyasamy Murugan'
'Vayalakkavoor T.Ramakrishnan'

_publ_section_title
;
 5-Amino-2,4-diphenyl-7-(pyrrolidin-1-yl)-1,6-naphthyridine-8-carbonitrile
;
_journal_issue 6
_journal_name_full 'Acta Crystallographica Section C'
_journal_page_first 781
_journal_page_last 783
_journal_paper_doi 10.1107/S0108270197019574
_journal_volume 54
_journal_year 1998
_chemical_formula_moiety 'C25 H21 N5'
_chemical_formula_sum 'C25 H21 N5'
_chemical_formula_weight 391.47
_chemical_melting_point 509.1(10)
_chemical_name_systematic
;
5-Amino-8-cyano-2,4-diphenyl-7-(pyrrolidin-1yl)-1,6-naphthyridine
;
_space_group_IT_number 2
_symmetry_cell_setting triclinic
_symmetry_space_group_name_Hall '-P 1'
_symmetry_space_group_name_H-M 'P -1'
_audit_creation_method SHELXL
_cell_angle_alpha 98.956(7)
_cell_angle_beta 109.026(6)
_cell_angle_gamma 103.602(6)
_cell_formula_units_Z 2
_cell_length_a 9.0996(7)
_cell_length_b 10.9985(9)
_cell_length_c 11.3214(8)
_cell_measurement_reflns_used 40
_cell_measurement_temperature 293(2)
_cell_measurement_theta_max 12.478
_cell_measurement_theta_min 5.412
_cell_volume 1007.29(15)
_computing_cell_refinement XSCANS
_computing_data_collection 'XSCANS (Siemens, 1994)'
_computing_data_reduction XSCANS
_computing_molecular_graphics SHELXTL/PC
_computing_publication_material 'SHELXL93, PARST (Nardelli, 1995)'
_computing_structure_refinement 'SHELXL-93 (Sheldrick, 1993)'
_computing_structure_solution 'SHELXTL/PC (Sheldrick, 1990)'
_diffrn_ambient_temperature 293(2)
_diffrn_measurement_device 'Siemens P4 diffractometer'
_diffrn_measurement_method '\q/2\q scans'
_diffrn_radiation_monochromator graphite
_diffrn_radiation_source 'fine-focus sealed tube'
_diffrn_radiation_type MoK\a
_diffrn_radiation_wavelength 0.71073
_diffrn_reflns_av_R_equivalents 0.0234
_diffrn_reflns_av_sigmaI/netI 0.0405
_diffrn_reflns_limit_h_max 11
_diffrn_reflns_limit_h_min -1
_diffrn_reflns_limit_k_max 13
_diffrn_reflns_limit_k_min -13
_diffrn_reflns_limit_l_max 14
_diffrn_reflns_limit_l_min -14
_diffrn_reflns_number 5406
_diffrn_reflns_theta_max 27.50
_diffrn_reflns_theta_min 1.97
_diffrn_standards_decay_% <3
_diffrn_standards_interval_count 97
_diffrn_standards_number 3
_exptl_absorpt_coefficient_mu 0.079
_exptl_absorpt_correction_type none
_exptl_crystal_colour yellow
_exptl_crystal_density_diffrn 1.291
_exptl_crystal_density_meas ?
_exptl_crystal_description parallelepiped
_exptl_crystal_F_000 412
_exptl_crystal_size_max 0.54
_exptl_crystal_size_mid 0.36
_exptl_crystal_size_min 0.30
_refine_diff_density_max 0.251
_refine_diff_density_min -0.158
_refine_ls_extinction_coef 0.006(2)
_refine_ls_extinction_method SHELXL93_(Sheldrick,_1993)
_refine_ls_goodness_of_fit_all 0.938
_refine_ls_goodness_of_fit_obs 1.078
_refine_ls_hydrogen_treatment 'H atoms: see text'
_refine_ls_matrix_type full
_refine_ls_number_parameters 358
_refine_ls_number_reflns 4560
_refine_ls_number_restraints 5
_refine_ls_restrained_S_all 0.938
_refine_ls_restrained_S_obs 1.078
_refine_ls_R_factor_all 0.0738
_refine_ls_R_factor_obs .0448
_refine_ls_shift/esd_max 0.000
_refine_ls_shift/esd_mean 0.000
_refine_ls_structure_factor_coef Fsqd
_refine_ls_weighting_details 'w = 1/[\s^2^(Fo^2^)+(0.0804P)^2^] where P=(Fo^2^+2Fc^2^)/3'
_refine_ls_weighting_scheme calc
_refine_ls_wR_factor_all 0.1341
_refine_ls_wR_factor_obs .1207
_reflns_number_observed 2916
_reflns_number_total 4560
_reflns_observed_criterion I>2\s(I)
_cod_data_source_file bm1213.cif
_cod_data_source_block I
_cod_depositor_comments
;
The following automatic conversions were performed:

'_chemical_melting_point' value '235-237\%C' was changed to
'509.1(10)' - it was converted from degrees Celsius(C) to Kelvins(K),
the average value was taken and precision was estimated.

Automatic conversion script
Id: cif_fix_values 1646 2011-03-28 12:23:43Z adriana 

The following automatic conversions were performed:

'_chemical_melting_point' value '235-237\%C' was changed to
'509.1(10)' - it was converted from degrees Celsius(C) to Kelvins(K),
the average value was taken and precision was estimated.

Automatic conversion script
Id: cif_fix_values 1715 2011-07-08 13:25:40Z adriana 

The following automatic conversions were performed:

'_exptl_crystal_density_meas' value 'not measured' was changed to '?'
- the value is perceived as not measured.

Automatic conversion script
Id: cif_fix_values 3008 2015-01-20 13:52:24Z robertas 

The following automatic conversions were performed:

'_refine_ls_weighting_scheme' value 'calc w =
1/[\s^2^(Fo^2^)+(0.0804P)^2^] where P=(Fo^2^+2Fc^2^)/3' was changed
to 'calc'. New tag '_refine_ls_weighting_details' was created. The
value of the new tag was set to 'w = 1/[\s^2^(Fo^2^)+(0.0804P)^2^]
where P=(Fo^2^+2Fc^2^)/3'.

Automatic conversion script
Id: cif_fix_values 3143 2015-03-26 13:38:13Z robertas 
;
_cod_original_cell_volume 1007.3(2)
_cod_database_code 2007304

loop_
_symmetry_equiv_pos_as_xyz
'x, y, z'
'-x, -y, -z'

loop_
_atom_site_aniso_label
_atom_site_aniso_U_11
_atom_site_aniso_U_22
_atom_site_aniso_U_33
_atom_site_aniso_U_12
_atom_site_aniso_U_13
_atom_site_aniso_U_23
N1 .0473(7) .0417(6) .0385(6) .0105(5) .0147(5) .0092(5)
C2 .0497(8) .0371(7) .0417(7) .0112(6) .0172(6) .0088(6)
C3 .0518(8) .0399(7) .0436(8) .0028(6) .0146(7) .0089(6)
C4 .0449(7) .0389(7) .0401(7) .0098(6) .0120(6) .0069(6)
C5 .0505(8) .0451(8) .0401(7) .0103(7) .0148(6) .0094(6)
N6 .0516(7) .0512(7) .0426(7) .0074(6) .0163(6) .0135(5)
C7 .0403(7) .0432(8) .0468(8) .0098(6) .0161(6) .0109(6)
C8 .0391(7) .0426(7) .0406(7) .0065(6) .0114(6) .0068(6)
C9 .0421(7) .0379(7) .0384(7) .0114(6) .0139(6) .0080(6)
C10 .0433(7) .0386(7) .0371(7) .0109(6) .0129(6) .0075(6)
N11 .0807(11) .0636(10) .0373(7) -.0060(8) .0140(7) .0119(7)
C12 .0417(8) .0556(9) .0493(9) .0008(7) .0132(7) .0101(7)
N13 .0601(9) .0966(12) .0479(8) -.0120(8) .0080(7) .0035(8)
N14 .0491(7) .0517(7) .0551(8) .0022(6) .0168(6) .0172(6)
C15 .0697(12) .0627(11) .0665(12) .0076(10) .0293(10) .0273(10)
C16A .078(3) .063(3) .098(4) .013(2) .046(3) .032(3)
C17A .061(2) .050(2) .099(3) .004(2) .037(2) .015(2)
C16B .081(5) .066(5) .087(5) .009(4) .051(4) .029(4)
C17B .060(3) .047(3) .085(4) .004(2) .029(3) .015(2)
C18 .0582(10) .0514(10) .0657(11) -.0041(8) .0179(9) .0096(9)
C19 .0599(9) .0374(7) .0406(7) .0141(6) .0198(7) .0084(6)
C20 .0656(10) .0535(9) .0462(9) .0137(8) .0167(8) .0145(7)
C21 .0842(14) .0641(11) .0465(9) .0228(10) .0141(10) .0180(8)
C22 .113(2) .0618(11) .0535(10) .0281(11) .0400(11) .0256(9)
C23 .0890(14) .0703(12) .0663(12) .0143(10) .0443(11) .0259(9)
C24 .0642(10) .0582(10) .0534(9) .0139(8) .0267(9) .0168(8)
C25 .0442(7) .0389(7) .0384(7) .0046(6) .0114(6) .0072(6)
C26 .0570(10) .0549(10) .0595(10) .0197(8) .0099(8) .0017(8)
C27 .0509(10) .0691(12) .0667(11) .0154(9) -.0019(9) .0049(9)
C28 .0598(10) .0543(9) .0442(8) .0011(8) .0062(8) .0013(7)
C29 .0612(10) .0492(9) .0556(9) .0083(8) .0201(8) -.0033(7)
C30 .0465(8) .0528(9) .0533(9) .0121(7) .0118(7) .0006(7)

loop_
_atom_site_label
_atom_site_fract_x
_atom_site_fract_y
_atom_site_fract_z
_atom_site_U_iso_or_equiv
_atom_site_thermal_displace_type
_atom_site_calc_flag
_atom_site_refinement_flags
_atom_site_occupancy
_atom_site_disorder_group
_atom_site_type_symbol
N1 .29046(14) .00214(11) .10055(11) .0436(3) Uani d . 1 . N
C2 .1710(2) -.10248(13) .08607(13) .0434(3) Uani d . 1 . C
C3 .0538(2) -.17446(14) -.03518(14) .0483(4) Uani d . 1 . C
C4 .0598(2) -.14131(13) -.14615(13) .0433(3) Uani d . 1 . C
C5 .2074(2) .02632(14) -.23656(14) .0468(3) Uani d . 1 . C
N6 .32043(15) .13653(12) -.21590(12) .0502(3) Uani d . 1 . N
C7 .4264(2) .20332(14) -.09440(14) .0441(3) Uani d . 1 . C
C8 .4196(2) .15765(13) .01352(13) .0433(3) Uani d . 1 . C
C9 .2956(2) .04056(13) -.00706(12) .0402(3) Uani d . 1 . C
C10 .1841(2) -.02860(13) -.13346(13) .0408(3) Uani d . 1 . C
N11 .1104(2) -.0303(2) -.36157(13) .0680(5) Uani d . 1 . N
C12 .5218(2) .2243(2) .1448(2) .0529(4) Uani d . 1 . C
N13 .6008(2) .2772(2) .25034(14) .0799(5) Uani d . 1 . N
N14 .5331(2) .31447(13) -.08964(13) .0547(3) Uani d . 1 . N
C15 .5196(3) .3639(2) -.2056(2) .0664(5) Uani d D 1 . C
C16A .6618(8) .4897(6) -.1520(7) .076(2) Uani d PDU .60 1 C
H16A .7019(8) .5110(6) -.2181(7) .092 Uiso calc PR .60 1 H
H16B .6296(8) .5610(6) -.1175(7) .092 Uiso calc PR .60 1 H
C17A .7880(4) .4597(4) -.0472(4) .0713(10) Uani d PDU .60 1 C
H17A .8718(4) .5377(4) .0112(4) .086 Uiso calc PR .60 1 H
H17B .8386(4) .4026(4) -.0822(4) .086 Uiso calc PR .60 1 H
C16B .6882(12) .4539(9) -.1732(10) .074(3) Uani d PDU .40 2 C
H16C .6856(12) .5199(9) -.2210(10) .089 Uiso calc PR .40 2 H
H16D .7611(12) .4074(9) -.1889(10) .089 Uiso calc PR .40 2 H
C17B .7355(7) .5108(5) -.0298(5) .0661(13) Uani d PDU .40 2 C
H17C .8524(7) .5525(5) .0128(5) .079 Uiso calc PR .40 2 H
H17D .6792(7) .5730(5) -.0158(5) .079 Uiso calc PR .40 2 H
C18 .6809(2) .3920(2) .0195(2) .0644(5) Uani d D 1 . C
C19 .1732(2) -.14280(13) .20612(14) .0461(3) Uani d . 1 . C
C20 .3202(2) -.1110(2) .3107(2) .0569(4) Uani d . 1 . C
C21 .3245(3) -.1534(2) .4206(2) .0672(5) Uani d . 1 . C
C22 .1843(3) -.2277(2) .4270(2) .0722(5) Uani d . 1 . C
C23 .0379(3) -.2573(2) .3253(2) .0721(5) Uani d . 1 . C
C24 .0318(2) -.2145(2) .2153(2) .0580(4) Uani d . 1 . C
C25 -.0635(2) -.23134(13) -.27103(13) .0434(3) Uani d . 1 . C
C26 -.2221(2) -.2248(2) -.3188(2) .0614(4) Uani d . 1 . C
C27 -.3383(2) -.3145(2) -.4290(2) .0706(5) Uani d . 1 . C
C28 -.2988(2) -.4110(2) -.4926(2) .0607(4) Uani d . 1 . C
C29 -.1446(2) -.4205(2) -.4441(2) .0594(4) Uani d . 1 . C
C30 -.0266(2) -.3314(2) -.3341(2) .0549(4) Uani d . 1 . C
H3 -.0273(19) -.2509(16) -.0403(15) .058(4) Uiso d . 1 . H
H11A .145(2) -.0009(18) -.4128(18) .068(6) Uiso d . 1 . H
H11B .032(3) -.115(3) -.389(2) .112(8) Uiso d . 1 . H
H15A .418(3) .395(2) -.231(2) .095(7) Uiso d . 1 . H
H15B .512(3) .299(2) -.273(2) .088(7) Uiso d . 1 . H
H18A .662(3) .443(2) .090(2) .103(8) Uiso d . 1 . H
H18B .743(3) .336(2) .0542(19) .086(7) Uiso d . 1 . H
H20 .420(2) -.0627(17) .3043(16) .063(5) Uiso d . 1 . H
H21 .418(2) -.1373(19) .486(2) .081(6) Uiso d . 1 . H
H22 .189(2) -.256(2) .501(2) .087(6) Uiso d . 1 . H
H23 -.062(3) -.311(2) .3308(19) .086(6) Uiso d . 1 . H
H24 -.069(2) -.2323(17) .1483(17) .070(5) Uiso d . 1 . H
H26 -.249(2) -.156(2) -.2708(19) .085(6) Uiso d . 1 . H
H27 -.461(2) -.3143(19) -.4651(19) .087(6) Uiso d . 1 . H
H28 -.382(2) -.4767(17) -.5720(17) .065(5) Uiso d . 1 . H
H29 -.118(2) -.488(2) -.492(2) .081(6) Uiso d . 1 . H
H30 .081(2) -.3362(18) -.2977(17) .075(6) Uiso d . 1 . H

loop_
_atom_type_symbol
_atom_type_description
_atom_type_scat_dispersion_real
_atom_type_scat_dispersion_imag
_atom_type_scat_source
C C 0.0033 0.0016 'International Tables Vol C Tables 4.2.6.8 and 6.1.1.4'
H H 0.0000 0.0000 'International Tables Vol C Tables 4.2.6.8 and 6.1.1.4'
N N 0.0061 0.0033 'International Tables Vol C Tables 4.2.6.8 and 6.1.1.4'

loop_
_geom_angle_atom_site_label_1
_geom_angle_atom_site_label_2
_geom_angle_atom_site_label_3
_geom_angle
_geom_angle_publ_flag
C2 N1 C9 118.12(12) ?
N1 C2 C3 122.29(13) ?
N1 C2 C19 116.13(12) ?
C3 C2 C19 121.52(13) ?
C4 C3 C2 120.97(13) ?
C3 C4 C10 117.94(13) ?
C3 C4 C25 116.36(12) ?
C10 C4 C25 125.66(12) ?
N6 C5 N11 115.15(14) ?
N6 C5 C10 123.07(13) ?
N11 C5 C10 121.75(14) ?
C5 N6 C7 121.13(12) ?
N14 C7 N6 113.84(13) ?
N14 C7 C8 125.02(13) yes
N6 C7 C8 121.14(12) ?
C7 C8 C9 118.32(12) ?
C7 C8 C12 124.74(13) ?
C9 C8 C12 116.81(12) ?
N1 C9 C10 123.06(12) ?
N1 C9 C8 116.29(12) ?
C10 C9 C8 120.64(12) ?
C9 C10 C4 117.53(12) ?
C9 C10 C5 115.64(12) ?
C4 C10 C5 126.81(12) yes
N13 C12 C8 178.6(2) ?
C7 N14 C18 126.79(14) ?
C7 N14 C15 121.68(14) ?
C18 N14 C15 111.20(13) ?
C16B C15 N14 104.1(5) ?
N14 C15 C16A 102.3(3) ?
C17A C16A C15 103.2(5) ?
C16A C17A C18 100.4(4) ?
C15 C16B C17B 100.0(6) ?
C18 C17B C16B 103.4(5) ?
N14 C18 C17B 101.5(2) ?
N14 C18 C17A 102.3(2) ?
C24 C19 C20 118.82(15) ?
C24 C19 C2 121.45(14) ?
C20 C19 C2 119.71(14) ?
C21 C20 C19 120.0(2) ?
C22 C21 C20 120.5(2) ?
C23 C22 C21 119.8(2) ?
C22 C23 C24 120.2(2) ?
C19 C24 C23 120.5(2) ?
C30 C25 C26 118.48(14) ?
C30 C25 C4 120.46(13) ?
C26 C25 C4 120.72(14) ?
C27 C26 C25 120.3(2) ?
C28 C27 C26 120.6(2) ?
C29 C28 C27 119.5(2) ?
C28 C29 C30 120.7(2) ?
C29 C30 C25 120.4(2) ?

loop_
_geom_bond_atom_site_label_1
_geom_bond_atom_site_label_2
_geom_bond_site_symmetry_2
_geom_bond_distance
_geom_bond_publ_flag
N1 C2 . 1.330(2) yes
N1 C9 . 1.361(2) yes
C2 C3 . 1.399(2) yes
C2 C19 . 1.489(2) ?
C3 C4 . 1.376(2) yes
C4 C10 . 1.420(2) yes
C4 C25 . 1.498(2) ?
C5 N6 . 1.323(2) yes
C5 N11 . 1.350(2) ?
C5 C10 . 1.447(2) yes
N6 C7 . 1.360(2) yes
C7 N14 . 1.352(2) ?
C7 C8 . 1.405(2) yes
C8 C9 . 1.427(2) yes
C8 C12 . 1.432(2) ?
C9 C10 . 1.417(2) yes
C12 N13 . 1.144(2) ?
N14 C18 . 1.453(2) ?
N14 C15 . 1.477(2) ?
C15 C16B . 1.508(10) ?
C15 C16A . 1.530(7) ?
C16A C17A . 1.499(8) ?
C17A C18 . 1.546(4) ?
C16B C17B . 1.521(10) ?
C17B C18 . 1.539(5) ?
C19 C24 . 1.387(2) ?
C19 C20 . 1.390(2) ?
C20 C21 . 1.388(2) ?
C21 C22 . 1.374(3) ?
C22 C23 . 1.373(3) ?
C23 C24 . 1.388(2) ?
C25 C30 . 1.385(2) ?
C25 C26 . 1.390(2) ?
C26 C27 . 1.384(2) ?
C27 C28 . 1.372(3) ?
C28 C29 . 1.367(3) ?
C29 C30 . 1.385(2) ?

loop_
_geom_torsion_atom_site_label_1
_geom_torsion_atom_site_label_2
_geom_torsion_atom_site_label_3
_geom_torsion_atom_site_label_4
_geom_torsion
C9 N1 C2 C3 1.2(2)
C9 N1 C2 C19 178.34(12)
N1 C2 C3 C4 1.6(2)
C19 C2 C3 C4 -175.43(14)
C2 C3 C4 C10 -2.7(2)
C2 C3 C4 C25 175.13(13)
N11 C5 N6 C7 -179.83(15)
C10 C5 N6 C7 2.2(2)
C5 N6 C7 N14 -179.33(13)
C5 N6 C7 C8 0.0(2)
N14 C7 C8 C9 177.70(13)
N6 C7 C8 C9 -1.6(2)
N14 C7 C8 C12 1.9(2)
N6 C7 C8 C12 -177.34(14)
C2 N1 C9 C10 -2.7(2)
C2 N1 C9 C8 176.25(12)
C7 C8 C9 N1 -178.02(12)
C12 C8 C9 N1 -1.9(2)
C7 C8 C9 C10 1.0(2)
C12 C8 C9 C10 177.08(13)
N1 C9 C10 C4 1.5(2)
C8 C9 C10 C4 -177.43(13)
N1 C9 C10 C5 179.91(13)
C8 C9 C10 C5 1.0(2)
C3 C4 C10 C9 1.3(2)
C25 C4 C10 C9 -176.40(13)
C3 C4 C10 C5 -176.96(14)
C25 C4 C10 C5 5.4(2)
N6 C5 C10 C9 -2.6(2)
N11 C5 C10 C9 179.51(15)
N6 C5 C10 C4 175.62(14)
N11 C5 C10 C4 -2.2(2)
C7 C8 C12 N13 132.(8)
C9 C8 C12 N13 -44.(8)
N6 C7 N14 C18 -165.8(2)
C8 C7 N14 C18 14.9(3)
N6 C7 N14 C15 7.0(2)
C8 C7 N14 C15 -172.4(2)
C7 N14 C15 C16B -159.0(4)
C18 N14 C15 C16B 14.8(4)
C7 N14 C15 C16A 179.0(3)
C18 N14 C15 C16A -7.2(3)
C16B C15 C16A C17A -64.6(17)
N14 C15 C16A C17A 32.8(4)
C15 C16A C17A C18 -44.9(4)
N14 C15 C16B C17B -35.9(6)
C16A C15 C16B C17B 51.7(15)
C15 C16B C17B C18 44.4(7)
C7 N14 C18 C17B -173.8(3)
C15 N14 C18 C17B 12.8(3)
C7 N14 C18 C17A 153.2(2)
C15 N14 C18 C17A -20.2(3)
C16B C17B C18 N14 -35.5(5)
C16B C17B C18 C17A 59.3(6)
C16A C17A C18 N14 39.7(4)
C16A C17A C18 C17B -52.5(5)
N1 C2 C19 C24 155.11(14)
C3 C2 C19 C24 -27.7(2)
N1 C2 C19 C20 -26.4(2)
C3 C2 C19 C20 150.8(2)
C24 C19 C20 C21 1.5(2)
C2 C19 C20 C21 -177.0(2)
C19 C20 C21 C22 0.5(3)
C20 C21 C22 C23 -1.8(3)
C21 C22 C23 C24 1.2(3)
C20 C19 C24 C23 -2.1(2)
C2 C19 C24 C23 176.3(2)
C22 C23 C24 C19 0.8(3)
C3 C4 C25 C30 -91.8(2)
C10 C4 C25 C30 85.9(2)
C3 C4 C25 C26 81.4(2)
C10 C4 C25 C26 -100.9(2)
C30 C25 C26 C27 -1.9(3)
C4 C25 C26 C27 -175.1(2)
C25 C26 C27 C28 0.0(3)
C26 C27 C28 C29 2.0(3)
C27 C28 C29 C30 -2.1(3)
C28 C29 C30 C25 0.3(3)
C26 C25 C30 C29 1.7(2)
C4 C25 C30 C29 175.00(14)
